data_4020422
loop_
_publ_author_name
'Amanda J. Gallant'
'Joseph K.-H. Hui'
'Federico E. Zahariev'
'Yan Alexander Wang'
'Mark J. MacLachlan'

_publ_section_title
;
 Synthesis, Structure, and Computational Studies of
 Soluble Conjugated Multidentate Macrocycles
;
_journal_name_full 'Journal of Organic Chemistry'
_journal_page_first 7936
_journal_page_last 7946
_journal_paper_doi 10.1021/jo050742g
_journal_volume 70
_journal_year 2005
_chemical_formula_sum 'C72 H96 N12 O18'
_chemical_formula_weight 1417.61
_space_group_IT_number 2
_symmetry_cell_setting triclinic
_symmetry_space_group_name_Hall '-P 1'
_symmetry_space_group_name_H-M 'P -1'
_cell_angle_alpha 83.097(4)
_cell_angle_beta 79.186(4)
_cell_angle_gamma 77.884(4)
_cell_formula_units_Z 2
_cell_length_a 10.3139(9)
_cell_length_b 16.569(2)
_cell_length_c 22.171(3)
_cell_measurement_temperature 173(2)
_cell_volume 3625.7(7)
_diffrn_ambient_temperature 173(2)
_exptl_crystal_density_diffrn 1.299
_cod_database_code 4020422

loop_
_symmetry_equiv_pos_as_xyz
'x, y, z'
'-x, -y, -z'

loop_
_atom_site_label
_atom_site_type_symbol
_atom_site_fract_x
_atom_site_fract_y
_atom_site_fract_z
_atom_site_U_iso_or_equiv
_atom_site_adp_type
_atom_site_occupancy
_atom_site_symmetry_multiplicity
_atom_site_calc_flag
_atom_site_refinement_flags
_atom_site_disorder_assembly
_atom_site_disorder_group
C1 C 0.8023(3) 0.5663(2) 0.92929(14) 0.0447(9) Uani 1 1 d . . .
C2 C 0.8554(3) 0.4883(2) 0.95658(14) 0.0439(8) Uani 1 1 d . . .
H2 H 0.9389 0.4582 0.9375 0.053 Uiso 1 1 calc R . .
C3 C 0.7885(3) 0.4544(2) 1.01070(14) 0.0423(8) Uani 1 1 d . A .
C4 C 0.6667(3) 0.5013(2) 1.03915(13) 0.0440(9) Uani 1 1 d . . .
C5 C 0.6132(3) 0.5774(2) 1.01249(14) 0.0467(9) Uani 1 1 d . . .
H5 H 0.5307 0.6080 1.0321 0.056 Uiso 1 1 calc R . .
C6 C 0.6791(3) 0.6104(2) 0.95651(14) 0.0445(9) Uani 1 1 d . . .
C7 C 0.5002(3) 0.7070(2) 0.92561(14) 0.0424(8) Uani 1 1 d . . .
H7 H 0.4435 0.6705 0.9465 0.051 Uiso 1 1 calc R . .
C8 C 0.4409(3) 0.7841(2) 0.89282(14) 0.0416(8) Uani 1 1 d . . .
C9 C 0.3056(3) 0.7966(2) 0.88698(17) 0.0519(10) Uani 1 1 d . . .
H9 H 0.2529 0.7569 0.9060 0.062 Uiso 1 1 calc R . .
C10 C 0.2483(3) 0.8661(2) 0.85390(18) 0.0567(10) Uani 1 1 d . . .
H10 H 0.1551 0.8750 0.8518 0.068 Uiso 1 1 calc R . .
C11 C 0.3241(3) 0.9236(2) 0.82342(14) 0.0406(8) Uani 1 1 d . . .
C12 C 0.4600(3) 0.9118(2) 0.82900(15) 0.0422(8) Uani 1 1 d . . .
C13 C 0.5187(3) 0.8416(2) 0.86408(14) 0.0418(8) Uani 1 1 d . . .
C14 C 0.2639(3) 0.9922(2) 0.78376(15) 0.0422(8) Uani 1 1 d . . .
H14 H 0.1693 1.0021 0.7851 0.051 Uiso 1 1 calc R . .
C15 C 0.2658(3) 1.10456(19) 0.70922(14) 0.0342(7) Uani 1 1 d . . .
C16 C 0.1415(3) 1.1527(2) 0.73123(15) 0.0403(8) Uani 1 1 d . . .
H16 H 0.1001 1.1419 0.7726 0.048 Uiso 1 1 calc R . .
C17 C 0.0770(3) 1.2157(2) 0.69429(16) 0.0393(8) Uani 1 1 d . . .
C18 C 0.1390(3) 1.23096(18) 0.63245(15) 0.0355(7) Uani 1 1 d . . .
C19 C 0.2617(3) 1.18534(18) 0.61116(15) 0.0343(7) Uani 1 1 d . . .
H19 H 0.3033 1.1970 0.5699 0.041 Uiso 1 1 calc R . .
C20 C 0.3286(3) 1.12145(18) 0.64853(14) 0.0313(7) Uani 1 1 d . . .
C21 C 0.5052(3) 1.07532(19) 0.56897(14) 0.0350(7) Uani 1 1 d . . .
H21 H 0.4539 1.1100 0.5410 0.042 Uiso 1 1 calc R . .
C22 C 0.6345(3) 1.02836(17) 0.54469(13) 0.0288(6) Uani 1 1 d . . .
C23 C 0.6795(3) 1.0350(2) 0.48110(15) 0.0427(8) Uani 1 1 d . . .
H23 H 0.6253 1.0713 0.4551 0.051 Uiso 1 1 calc R . .
C24 C 0.7997(3) 0.9904(2) 0.45578(14) 0.0392(8) Uani 1 1 d . . .
H24 H 0.8279 0.9954 0.4124 0.047 Uiso 1 1 calc R . .
C25 C 0.8825(3) 0.93717(17) 0.49320(13) 0.0271(6) Uani 1 1 d . . .
C26 C 0.8392(3) 0.93048(17) 0.55709(13) 0.0285(6) Uani 1 1 d . . .
C27 C 0.7160(3) 0.97607(17) 0.58311(13) 0.0280(6) Uani 1 1 d . . .
C28 C 1.0093(3) 0.88951(18) 0.46549(13) 0.0307(7) Uani 1 1 d . . .
H28 H 1.0378 0.8967 0.4222 0.037 Uiso 1 1 calc R . .
C29 C 1.2079(3) 0.78991(17) 0.47412(13) 0.0264(6) Uani 1 1 d . . .
C30 C 1.2728(3) 0.80024(17) 0.41319(13) 0.0285(6) Uani 1 1 d . . .
H30 H 1.2324 0.8422 0.3856 0.034 Uiso 1 1 calc R . .
C31 C 1.3945(3) 0.75068(17) 0.39226(12) 0.0267(6) Uani 1 1 d . . .
C32 C 1.4567(3) 0.68927(17) 0.43338(13) 0.0258(6) Uani 1 1 d . . .
C33 C 1.3945(3) 0.67993(17) 0.49405(13) 0.0271(6) Uani 1 1 d . . .
H33 H 1.4370 0.6393 0.5219 0.032 Uiso 1 1 calc R . .
C34 C 1.2700(3) 0.72925(17) 0.51521(12) 0.0269(6) Uani 1 1 d . . .
C35 C 1.2627(3) 0.69027(17) 0.62115(12) 0.0270(6) Uani 1 1 d . . .
H35 H 1.3575 0.6858 0.6150 0.032 Uiso 1 1 calc R . .
C36 C 1.1910(3) 0.66856(16) 0.68197(12) 0.0258(6) Uani 1 1 d . . .
C37 C 1.2614(3) 0.64572(19) 0.73208(13) 0.0322(7) Uani 1 1 d . . .
H37 H 1.3547 0.6469 0.7262 0.039 Uiso 1 1 calc R . .
C38 C 1.1969(3) 0.62188(19) 0.78898(13) 0.0338(7) Uani 1 1 d . . .
H38 H 1.2457 0.6067 0.8223 0.041 Uiso 1 1 calc R . .
C39 C 1.0597(3) 0.61963(18) 0.79871(13) 0.0313(7) Uani 1 1 d . . .
C40 C 0.9875(3) 0.64376(19) 0.75013(13) 0.0321(7) Uani 1 1 d . . .
C41 C 1.0534(3) 0.66739(17) 0.69137(13) 0.0279(6) Uani 1 1 d . . .
C42 C 0.9932(3) 0.5908(2) 0.85915(14) 0.0390(8) Uani 1 1 d . . .
H42 H 1.0459 0.5666 0.8899 0.047 Uiso 1 1 calc R . .
C43 C 0.9807(8) 0.3320(5) 1.0149(6) 0.044(2) Uani 0.617(8) 1 d PD A 1
H43A H 0.9864 0.3188 0.9720 0.052 Uiso 0.617(8) 1 calc PR A 1
H43B H 1.0454 0.3685 1.0149 0.052 Uiso 0.617(8) 1 calc PR A 1
C44 C 1.0174(5) 0.2526(3) 1.0551(3) 0.0467(18) Uani 0.617(8) 1 d PD A 1
H44A H 1.1090 0.2247 1.0393 0.070 Uiso 0.617(8) 1 calc PR A 1
H44B H 0.9543 0.2161 1.0544 0.070 Uiso 0.617(8) 1 calc PR A 1
H44C H 1.0125 0.2658 1.0975 0.070 Uiso 0.617(8) 1 calc PR A 1
C45 C 0.4761(3) 0.5069(2) 1.12072(14) 0.0469(9) Uani 1 1 d . . .
H45A H 0.4126 0.5118 1.0915 0.056 Uiso 1 1 calc R . .
H45B H 0.4791 0.5633 1.1303 0.056 Uiso 1 1 calc R . .
C46 C 0.4312(3) 0.4551(2) 1.17946(15) 0.0482(9) Uani 1 1 d . . .
H46A H 0.4350 0.3984 1.1698 0.072 Uiso 1 1 calc R . .
H46B H 0.3388 0.4793 1.1972 0.072 Uiso 1 1 calc R . .
H46C H 0.4910 0.4543 1.2092 0.072 Uiso 1 1 calc R . .
C47 C -0.1050(4) 1.2554(3) 0.7755(2) 0.0630(11) Uani 1 1 d . . .
H47A H -0.0420 1.2584 0.8034 0.076 Uiso 1 1 calc R . .
H47B H -0.1319 1.2006 0.7839 0.076 Uiso 1 1 calc R . .
C48 C -0.2282(4) 1.3245(3) 0.7853(3) 0.0871(16) Uani 1 1 d . . .
H48A H -0.2847 1.3246 0.7543 0.131 Uiso 1 1 calc R . .
H48B H -0.1994 1.3779 0.7813 0.131 Uiso 1 1 calc R . .
H48C H -0.2797 1.3155 0.8266 0.131 Uiso 1 1 calc R . .
C49 C 0.1247(3) 1.3026(2) 0.53370(16) 0.0419(8) Uani 1 1 d . . .
H49A H 0.1355 1.2500 0.5147 0.050 Uiso 1 1 calc R . .
H49B H 0.2144 1.3175 0.5290 0.050 Uiso 1 1 calc R . .
C50 C 0.0317(4) 1.3702(2) 0.50224(19) 0.0575(10) Uani 1 1 d . . .
H50A H -0.0560 1.3543 0.5059 0.086 Uiso 1 1 calc R . .
H50B H 0.0703 1.3784 0.4586 0.086 Uiso 1 1 calc R . .
H50C H 0.0203 1.4218 0.5218 0.086 Uiso 1 1 calc R . .
C51 C 1.3992(3) 0.81685(19) 0.29027(13) 0.0368(7) Uani 1 1 d . . .
H51A H 1.3919 0.8728 0.3035 0.044 Uiso 1 1 calc R . .
H51B H 1.3078 0.8084 0.2887 0.044 Uiso 1 1 calc R . .
C52 C 1.4867(4) 0.8086(2) 0.22750(14) 0.0465(9) Uani 1 1 d . . .
H52A H 1.5785 0.8132 0.2303 0.070 Uiso 1 1 calc R . .
H52B H 1.4504 0.8526 0.1981 0.070 Uiso 1 1 calc R . .
H52C H 1.4877 0.7545 0.2135 0.070 Uiso 1 1 calc R . .
C53 C 1.6243(3) 0.56873(18) 0.44700(14) 0.0349(7) Uani 1 1 d . . .
H53A H 1.5562 0.5330 0.4583 0.042 Uiso 1 1 calc R . .
H53B H 1.6436 0.5853 0.4853 0.042 Uiso 1 1 calc R . .
C54 C 1.7514(3) 0.5224(2) 0.41077(15) 0.0441(8) Uani 1 1 d . . .
H54A H 1.7305 0.5044 0.3738 0.066 Uiso 1 1 calc R . .
H54B H 1.7890 0.4738 0.4363 0.066 Uiso 1 1 calc R . .
H54C H 1.8170 0.5589 0.3987 0.066 Uiso 1 1 calc R . .
C55 C 0.3775(4) 0.2163(2) 0.40081(17) 0.0492(9) Uani 1 1 d . . .
H55 H 0.2845 0.2401 0.4040 0.059 Uiso 1 1 calc R . .
C56 C 0.5832(4) 0.1592(2) 0.33600(18) 0.0540(9) Uani 1 1 d . . .
H56A H 0.6257 0.1680 0.3700 0.081 Uiso 1 1 calc R . .
H56B H 0.6312 0.1807 0.2970 0.081 Uiso 1 1 calc R . .
H56C H 0.5867 0.0998 0.3350 0.081 Uiso 1 1 calc R . .
C57 C 0.3742(5) 0.2166(3) 0.29213(18) 0.0688(12) Uani 1 1 d . . .
H57A H 0.3791 0.1638 0.2753 0.103 Uiso 1 1 calc R . .
H57B H 0.4163 0.2539 0.2604 0.103 Uiso 1 1 calc R . .
H57C H 0.2799 0.2418 0.3054 0.103 Uiso 1 1 calc R . .
C58 C 0.2334(5) 0.3848(3) 0.8439(2) 0.0788(14) Uani 1 1 d . . .
H58 H 0.3093 0.3841 0.8626 0.095 Uiso 1 1 calc R . .
C59 C 0.1373(5) 0.4048(4) 0.7524(2) 0.0970(19) Uani 1 1 d . . .
H59A H 0.0570 0.3971 0.7823 0.145 Uiso 1 1 calc R . .
H59B H 0.1584 0.3621 0.7231 0.145 Uiso 1 1 calc R . .
H59C H 0.1206 0.4597 0.7300 0.145 Uiso 1 1 calc R . .
C60 C 0.3746(4) 0.4136(3) 0.74737(19) 0.0579(10) Uani 1 1 d . . .
H60A H 0.4436 0.4055 0.7736 0.087 Uiso 1 1 calc R . .
H60B H 0.3616 0.4706 0.7284 0.087 Uiso 1 1 calc R . .
H60C H 0.4034 0.3750 0.7151 0.087 Uiso 1 1 calc R . .
C61 C 0.6601(4) 0.5639(3) 0.6438(2) 0.0658(12) Uani 1 1 d . . .
H61 H 0.6837 0.6102 0.6574 0.079 Uiso 1 1 calc R . .
C62 C 0.7183(4) 0.4226(3) 0.6218(3) 0.0797(14) Uani 1 1 d . . .
H62A H 0.6312 0.4124 0.6444 0.120 Uiso 1 1 calc R . .
H62B H 0.7886 0.3745 0.6292 0.120 Uiso 1 1 calc R . .
H62C H 0.7144 0.4320 0.5776 0.120 Uiso 1 1 calc R . .
C63 C 0.8804(4) 0.4900(3) 0.6577(2) 0.0645(11) Uani 1 1 d . . .
H63A H 0.9487 0.4794 0.6208 0.097 Uiso 1 1 calc R . .
H63B H 0.8971 0.4449 0.6898 0.097 Uiso 1 1 calc R . .
H63C H 0.8849 0.5425 0.6726 0.097 Uiso 1 1 calc R . .
C64 C 0.8600(6) 0.9818(4) 0.8124(3) 0.0938(16) Uiso 1 1 d . . .
C65 C 0.9209(5) 0.8600(3) 0.7559(2) 0.0741(12) Uiso 1 1 d . . .
H65A H 0.9618 0.8442 0.7143 0.111 Uiso 1 1 calc R . .
H65B H 0.8299 0.8480 0.7659 0.111 Uiso 1 1 calc R . .
H65C H 0.9755 0.8285 0.7857 0.111 Uiso 1 1 calc R . .
C66 C 0.9457(6) 1.0003(4) 0.7050(3) 0.0986(17) Uiso 1 1 d . . .
N1 N 0.8647(3) 0.59764(19) 0.87154(12) 0.0453(7) Uani 1 1 d . . .
N2 N 0.6261(3) 0.68787(19) 0.92667(11) 0.0445(7) Uani 1 1 d . . .
N3 N 0.3322(2) 1.03965(16) 0.74721(12) 0.0377(6) Uani 1 1 d . . .
N4 N 0.4556(2) 1.07250(15) 0.62709(11) 0.0307(6) Uani 1 1 d . . .
N5 N 1.0841(2) 0.83763(14) 0.49842(11) 0.0293(6) Uani 1 1 d . . .
N6 N 1.1991(2) 0.71549(14) 0.57544(10) 0.0268(5) Uani 1 1 d . . .
N7 N 0.4450(3) 0.20197(18) 0.34480(13) 0.0486(7) Uani 1 1 d . . .
N8 N 0.2493(3) 0.39825(18) 0.78434(14) 0.0469(7) Uani 1 1 d . . .
N9 N 0.7483(2) 0.49479(17) 0.64252(13) 0.0403(7) Uani 1 1 d . . .
N10 N 0.9145(3) 0.9474(2) 0.75827(16) 0.0627(9) Uiso 1 1 d . . .
O2 O 0.6507(2) 0.83130(18) 0.86690(12) 0.0647(8) Uani 1 1 d . . .
H2A H 0.6746 0.7867 0.8879 0.097 Uiso 1 1 calc R . .
O3 O 0.5406(2) 0.96457(16) 0.79987(12) 0.0583(7) Uani 1 1 d . . .
H3 H 0.4953 1.0038 0.7806 0.087 Uiso 1 1 calc R . .
O4 O 0.6778(2) 0.96797(14) 0.64500(9) 0.0424(6) Uani 1 1 d . . .
H4 H 0.6018 0.9979 0.6547 0.064 Uiso 1 1 calc R . .
O5 O 0.9138(2) 0.87931(15) 0.59571(9) 0.0474(6) Uani 1 1 d . . .
H5A H 0.9846 0.8543 0.5751 0.071 Uiso 1 1 calc R . .
O6 O 0.97904(19) 0.68840(14) 0.64571(9) 0.0386(5) Uani 1 1 d . . .
H6 H 1.0283 0.7012 0.6128 0.058 Uiso 1 1 calc R . .
O1 O 0.8539(2) 0.64444(16) 0.75664(10) 0.0482(6) Uani 1 1 d . . .
H1 H 0.8249 0.6286 0.7932 0.072 Uiso 1 1 calc R . .
O7 O 0.8329(2) 0.37862(16) 1.03972(10) 0.0491(6) Uani 1 1 d . . .
O8 O 0.6078(2) 0.46559(15) 1.09425(9) 0.0452(6) Uani 1 1 d . . .
O9 O -0.0430(2) 1.26687(14) 0.71294(12) 0.0498(6) Uani 1 1 d . . .
O10 O 0.0685(2) 1.29275(13) 0.59781(11) 0.0434(6) Uani 1 1 d . . .
O11 O 1.46098(19) 0.75518(12) 0.33270(9) 0.0343(5) Uani 1 1 d . . .
O12 O 1.57477(18) 0.64072(12) 0.40893(9) 0.0307(5) Uani 1 1 d . . .
O13 O 0.4241(3) 0.20164(17) 0.44887(12) 0.0601(7) Uani 1 1 d . . .
O14 O 0.1313(4) 0.3730(3) 0.87809(17) 0.1268(17) Uani 1 1 d . . .
O15 O 0.5496(3) 0.5736(2) 0.6288(2) 0.1055(13) Uani 1 1 d . . .
O16 O 0.8473(6) 1.0596(4) 0.8175(3) 0.124(2) Uiso 0.762(8) 1 d P . .
O16B O 0.9020(12) 1.0690(8) 0.7005(5) 0.066(5) Uiso 0.238(8) 1 d P . .
C43B C 0.9268(15) 0.3346(8) 1.0072(6) 0.034(3) Uani 0.383(8) 1 d PD A 2
H43C H 0.9686 0.2877 1.0337 0.041 Uiso 0.383(8) 1 calc PR A 2
H43D H 0.9961 0.3679 0.9891 0.041 Uiso 0.383(8) 1 calc PR A 2
C44B C 0.8823(11) 0.3007(6) 0.9555(4) 0.059(3) Uani 0.383(8) 1 d PD A 2
H44D H 0.9602 0.2669 0.9317 0.088 Uiso 0.383(8) 1 calc PR A 2
H44E H 0.8427 0.3468 0.9284 0.088 Uiso 0.383(8) 1 calc PR A 2
H44F H 0.8152 0.2665 0.9730 0.088 Uiso 0.383(8) 1 calc PR A 2

loop_
_atom_site_aniso_label
_atom_site_aniso_U_11
_atom_site_aniso_U_22
_atom_site_aniso_U_33
_atom_site_aniso_U_23
_atom_site_aniso_U_13
_atom_site_aniso_U_12
C1 0.0286(16) 0.076(3) 0.0271(17) 0.0183(16) -0.0050(13) -0.0182(16)
C2 0.0342(17) 0.066(2) 0.0293(17) 0.0159(16) -0.0066(13) -0.0157(16)
C3 0.0394(18) 0.066(2) 0.0237(16) 0.0108(15) -0.0039(13) -0.0235(16)
C4 0.0410(19) 0.075(3) 0.0192(15) 0.0160(16) -0.0082(13) -0.0278(17)
C5 0.0350(18) 0.078(3) 0.0257(17) 0.0122(17) -0.0022(13) -0.0188(17)
C6 0.0383(18) 0.066(2) 0.0281(17) 0.0185(16) -0.0082(14) -0.0169(16)
C7 0.0409(19) 0.058(2) 0.0252(16) 0.0072(15) -0.0022(13) -0.0118(16)
C8 0.0347(17) 0.060(2) 0.0271(16) 0.0041(15) 0.0000(13) -0.0118(15)
C9 0.0401(19) 0.058(2) 0.055(2) 0.0191(18) -0.0085(16) -0.0162(17)
C10 0.0342(19) 0.069(3) 0.063(2) 0.020(2) -0.0098(17) -0.0138(17)
C11 0.0363(17) 0.048(2) 0.0335(18) 0.0046(15) -0.0019(14) -0.0083(15)
C12 0.0418(19) 0.053(2) 0.0331(18) 0.0036(15) -0.0062(14) -0.0161(16)
C13 0.0331(17) 0.060(2) 0.0328(17) 0.0053(15) -0.0076(13) -0.0130(15)
C14 0.0328(17) 0.048(2) 0.0427(19) 0.0014(16) -0.0049(14) -0.0062(15)
C15 0.0282(15) 0.0343(17) 0.0392(18) -0.0027(14) -0.0054(13) -0.0041(13)
C16 0.0340(17) 0.0432(19) 0.0397(18) -0.0055(15) 0.0048(14) -0.0071(14)
C17 0.0255(16) 0.0353(18) 0.053(2) -0.0110(15) 0.0022(14) 0.0003(13)
C18 0.0291(16) 0.0274(16) 0.049(2) -0.0066(14) -0.0090(14) -0.0001(13)
C19 0.0307(16) 0.0312(16) 0.0382(17) -0.0022(13) -0.0039(13) -0.0014(13)
C20 0.0213(14) 0.0311(16) 0.0386(17) -0.0031(13) -0.0013(12) -0.0023(12)
C21 0.0292(16) 0.0353(17) 0.0347(18) 0.0075(13) -0.0058(13) 0.0014(13)
C22 0.0262(15) 0.0263(15) 0.0302(16) 0.0030(12) -0.0042(12) -0.0002(12)
C23 0.0323(17) 0.050(2) 0.0355(18) 0.0132(15) -0.0085(14) 0.0074(14)
C24 0.0326(17) 0.0464(19) 0.0287(16) 0.0089(14) -0.0007(13) 0.0039(14)
C25 0.0236(14) 0.0252(15) 0.0308(16) 0.0017(12) -0.0048(12) -0.0031(11)
C26 0.0267(15) 0.0272(15) 0.0275(15) 0.0046(12) -0.0065(12) 0.0018(12)
C27 0.0268(15) 0.0289(15) 0.0257(15) 0.0015(12) -0.0022(12) -0.0034(12)
C28 0.0286(15) 0.0343(17) 0.0257(15) 0.0021(13) -0.0007(12) -0.0045(13)
C29 0.0239(14) 0.0253(15) 0.0266(15) 0.0000(12) -0.0009(11) -0.0010(11)
C30 0.0294(15) 0.0254(15) 0.0266(15) 0.0052(12) -0.0024(12) -0.0020(12)
C31 0.0273(14) 0.0252(15) 0.0245(15) 0.0005(12) 0.0029(11) -0.0063(12)
C32 0.0203(14) 0.0252(15) 0.0282(15) -0.0001(12) 0.0033(11) -0.0038(11)
C33 0.0216(14) 0.0273(15) 0.0283(15) 0.0039(12) -0.0013(11) -0.0017(11)
C34 0.0257(14) 0.0276(15) 0.0250(15) 0.0017(12) -0.0004(11) -0.0050(12)
C35 0.0231(14) 0.0245(15) 0.0275(15) 0.0011(12) 0.0006(12) 0.0023(11)
C36 0.0251(14) 0.0211(14) 0.0250(15) 0.0022(11) 0.0009(11) 0.0022(11)
C37 0.0188(14) 0.0428(18) 0.0297(16) 0.0040(13) -0.0017(11) -0.0002(12)
C38 0.0294(16) 0.0398(18) 0.0274(16) 0.0061(13) -0.0082(12) 0.0024(13)
C39 0.0269(15) 0.0343(16) 0.0260(15) 0.0096(13) -0.0017(12) -0.0003(12)
C40 0.0222(14) 0.0375(17) 0.0308(16) 0.0099(13) -0.0016(12) -0.0024(12)
C41 0.0255(14) 0.0280(15) 0.0257(15) 0.0040(12) -0.0039(11) 0.0012(11)
C42 0.0336(17) 0.050(2) 0.0275(16) 0.0172(14) -0.0055(13) -0.0056(14)
C43 0.029(5) 0.038(4) 0.052(5) 0.009(3) 0.004(4) 0.004(3)
C44 0.030(3) 0.036(3) 0.063(4) 0.016(3) -0.002(2) 0.004(2)
C45 0.0355(18) 0.080(3) 0.0256(17) 0.0143(17) -0.0051(13) -0.0233(17)
C46 0.0421(19) 0.070(2) 0.0294(17) 0.0114(16) 0.0006(14) -0.0179(17)
C47 0.040(2) 0.057(2) 0.082(3) -0.024(2) 0.0234(19) -0.0056(17)
C48 0.055(3) 0.066(3) 0.121(4) -0.028(3) 0.040(3) -0.004(2)
C49 0.0395(18) 0.0319(18) 0.054(2) -0.0029(15) -0.0150(15) -0.0009(14)
C50 0.055(2) 0.043(2) 0.073(3) -0.0002(19) -0.032(2) 0.0087(17)
C51 0.0449(18) 0.0336(17) 0.0268(16) 0.0072(13) -0.0025(13) -0.0048(14)
C52 0.061(2) 0.048(2) 0.0252(17) 0.0067(15) 0.0028(15) -0.0134(17)
C53 0.0282(15) 0.0303(16) 0.0374(18) 0.0082(13) 0.0012(13) 0.0017(12)
C54 0.0329(17) 0.045(2) 0.0427(19) 0.0010(15) 0.0012(14) 0.0096(14)
C55 0.055(2) 0.038(2) 0.054(2) 0.0040(17) -0.0197(18) -0.0022(16)
C56 0.057(2) 0.050(2) 0.053(2) 0.0061(18) -0.0113(18) -0.0116(18)
C57 0.092(3) 0.067(3) 0.051(2) 0.003(2) -0.039(2) -0.003(2)
C58 0.055(3) 0.123(4) 0.052(3) -0.020(3) -0.006(2) 0.003(3)
C59 0.094(4) 0.141(5) 0.079(3) 0.023(3) -0.038(3) -0.070(4)
C60 0.052(2) 0.056(2) 0.061(3) -0.0136(19) -0.0035(19) -0.0025(18)
C61 0.057(3) 0.044(2) 0.082(3) 0.008(2) -0.005(2) 0.0077(19)
C62 0.048(2) 0.070(3) 0.129(4) -0.038(3) -0.023(3) -0.004(2)
C63 0.040(2) 0.066(3) 0.093(3) -0.001(2) -0.023(2) -0.0149(18)
N1 0.0321(15) 0.068(2) 0.0297(14) 0.0196(13) -0.0030(11) -0.0111(13)
N2 0.0360(15) 0.068(2) 0.0254(14) 0.0131(13) -0.0030(11) -0.0117(13)
N3 0.0340(14) 0.0405(15) 0.0346(15) 0.0008(12) -0.0034(11) -0.0021(12)
N4 0.0245(12) 0.0293(13) 0.0354(15) 0.0016(11) -0.0037(10) -0.0024(10)
N5 0.0245(12) 0.0281(13) 0.0293(13) 0.0022(10) -0.0010(10) 0.0024(10)
N6 0.0241(12) 0.0264(13) 0.0237(12) 0.0027(10) 0.0026(10) 0.0007(10)
N7 0.0603(19) 0.0431(17) 0.0404(17) 0.0030(13) -0.0216(14) 0.0027(14)
N8 0.0465(17) 0.0470(17) 0.0496(19) -0.0053(14) -0.0117(14) -0.0102(13)
N9 0.0291(14) 0.0392(16) 0.0495(17) -0.0050(13) -0.0071(12) 0.0013(12)
O2 0.0386(14) 0.087(2) 0.0682(18) 0.0326(15) -0.0201(12) -0.0239(13)
O3 0.0438(14) 0.0675(17) 0.0646(17) 0.0261(14) -0.0164(12) -0.0241(12)
O4 0.0328(11) 0.0544(14) 0.0282(12) 0.0005(10) -0.0022(9) 0.0133(10)
O5 0.0360(12) 0.0604(15) 0.0282(12) 0.0063(10) -0.0043(9) 0.0233(11)
O6 0.0270(11) 0.0600(15) 0.0241(11) 0.0125(10) -0.0039(8) -0.0073(10)
O1 0.0259(11) 0.0816(18) 0.0319(12) 0.0223(12) -0.0044(9) -0.0143(11)
O7 0.0563(15) 0.0599(16) 0.0315(13) 0.0155(12) -0.0023(11) -0.0274(13)
O8 0.0405(13) 0.0710(16) 0.0219(11) 0.0132(10) 0.0007(9) -0.0207(11)
O9 0.0307(12) 0.0403(13) 0.0681(17) -0.0104(12) 0.0092(11) 0.0042(10)
O10 0.0335(12) 0.0336(12) 0.0554(15) -0.0015(10) -0.0079(10) 0.0099(9)
O11 0.0358(11) 0.0340(12) 0.0245(11) 0.0052(9) 0.0065(8) -0.0019(9)
O12 0.0247(10) 0.0307(11) 0.0286(11) 0.0044(8) 0.0044(8) 0.0013(8)
O13 0.0673(17) 0.0630(17) 0.0457(15) 0.0076(13) -0.0176(13) -0.0026(13)
O14 0.062(2) 0.215(5) 0.075(2) 0.020(3) 0.0169(19) -0.005(3)
O15 0.0518(19) 0.092(3) 0.153(4) 0.028(2) -0.030(2) 0.0209(17)
C43B 0.054(10) 0.019(5) 0.024(5) -0.002(4) 0.002(7) -0.001(6)
C44B 0.071(7) 0.052(6) 0.051(6) -0.010(5) -0.002(5) -0.013(5)

loop_
_geom_bond_atom_site_label_1
_geom_bond_atom_site_label_2
_geom_bond_distance
_geom_bond_site_symmetry_2
_geom_bond_publ_flag
C1 C6 1.393(5) . ?
C1 C2 1.405(5) . ?
C1 N1 1.412(4) . ?
C2 C3 1.386(4) . ?
C2 H2 0.9500 . ?
C3 O7 1.370(4) . ?
C3 C4 1.411(5) . ?
C4 C5 1.377(5) . ?
C4 O8 1.382(3) . ?
C5 C6 1.407(4) . ?
C5 H5 0.9500 . ?
C6 N2 1.421(4) . ?
C7 N2 1.274(4) . ?
C7 C8 1.466(5) . ?
C7 H7 0.9500 . ?
C8 C13 1.394(5) . ?
C8 C9 1.395(5) . ?
C9 C10 1.374(5) . ?
C9 H9 0.9500 . ?
C10 C11 1.392(5) . ?
C10 H10 0.9500 . ?
C11 C12 1.401(4) . ?
C11 C14 1.456(4) . ?
C12 O3 1.356(4) . ?
C12 C13 1.409(5) . ?
C13 O2 1.349(4) . ?
C14 N3 1.280(4) . ?
C14 H14 0.9500 . ?
C15 C16 1.396(4) . ?
C15 C20 1.402(4) . ?
C15 N3 1.423(4) . ?
C16 C17 1.382(5) . ?
C16 H16 0.9500 . ?
C17 O9 1.369(4) . ?
C17 C18 1.417(4) . ?
C18 C19 1.363(4) . ?
C18 O10 1.369(4) . ?
C19 C20 1.407(4) . ?
C19 H19 0.9500 . ?
C20 N4 1.418(4) . ?
C21 N4 1.293(4) . ?
C21 C22 1.439(4) . ?
C21 H21 0.9500 . ?
C22 C23 1.398(4) . ?
C22 C27 1.403(4) . ?
C23 C24 1.361(4) . ?
C23 H23 0.9500 . ?
C24 C25 1.404(4) . ?
C24 H24 0.9500 . ?
C25 C26 1.401(4) . ?
C25 C28 1.447(4) . ?
C26 O5 1.358(3) . ?
C26 C27 1.394(4) . ?
C27 O4 1.353(3) . ?
C28 N5 1.284(4) . ?
C28 H28 0.9500 . ?
C29 C30 1.399(4) . ?
C29 N5 1.402(3) . ?
C29 C34 1.407(4) . ?
C30 C31 1.380(4) . ?
C30 H30 0.9500 . ?
C31 O11 1.370(3) . ?
C31 C32 1.414(4) . ?
C32 O12 1.368(3) . ?
C32 C33 1.383(4) . ?
C33 C34 1.401(4) . ?
C33 H33 0.9500 . ?
C34 N6 1.414(3) . ?
C35 N6 1.290(3) . ?
C35 C36 1.455(4) . ?
C35 H35 0.9500 . ?
C36 C41 1.398(4) . ?
C36 C37 1.411(4) . ?
C37 C38 1.366(4) . ?
C37 H37 0.9500 . ?
C38 C39 1.398(4) . ?
C38 H38 0.9500 . ?
C39 C40 1.396(4) . ?
C39 C42 1.461(4) . ?
C40 O1 1.356(3) . ?
C40 C41 1.403(4) . ?
C41 O6 1.353(3) . ?
C42 N1 1.286(4) . ?
C42 H42 0.9500 . ?
C43 C44 1.517(9) . ?
C43 O7 1.587(8) . ?
C43 H43A 0.9900 . ?
C43 H43B 0.9900 . ?
C44 H44A 0.9800 . ?
C44 H44B 0.9800 . ?
C44 H44C 0.9800 . ?
C45 O8 1.437(4) . ?
C45 C46 1.523(4) . ?
C45 H45A 0.9900 . ?
C45 H45B 0.9900 . ?
C46 H46A 0.9800 . ?
C46 H46B 0.9800 . ?
C46 H46C 0.9800 . ?
C47 O9 1.422(5) . ?
C47 C48 1.523(5) . ?
C47 H47A 0.9900 . ?
C47 H47B 0.9900 . ?
C48 H48A 0.9800 . ?
C48 H48B 0.9800 . ?
C48 H48C 0.9800 . ?
C49 O10 1.435(4) . ?
C49 C50 1.508(4) . ?
C49 H49A 0.9900 . ?
C49 H49B 0.9900 . ?
C50 H50A 0.9800 . ?
C50 H50B 0.9800 . ?
C50 H50C 0.9800 . ?
C51 O11 1.434(3) . ?
C51 C52 1.514(4) . ?
C51 H51A 0.9900 . ?
C51 H51B 0.9900 . ?
C52 H52A 0.9800 . ?
C52 H52B 0.9800 . ?
C52 H52C 0.9800 . ?
C53 O12 1.435(3) . ?
C53 C54 1.511(4) . ?
C53 H53A 0.9900 . ?
C53 H53B 0.9900 . ?
C54 H54A 0.9800 . ?
C54 H54B 0.9800 . ?
C54 H54C 0.9800 . ?
C55 O13 1.227(4) . ?
C55 N7 1.327(5) . ?
C55 H55 0.9500 . ?
C56 N7 1.441(5) . ?
C56 H56A 0.9800 . ?
C56 H56B 0.9800 . ?
C56 H56C 0.9800 . ?
C57 N7 1.460(4) . ?
C57 H57A 0.9800 . ?
C57 H57B 0.9800 . ?
C57 H57C 0.9800 . ?
C58 O14 1.214(5) . ?
C58 N8 1.298(5) . ?
C58 H58 0.9500 . ?
C59 N8 1.444(5) . ?
C59 H59A 0.9800 . ?
C59 H59B 0.9800 . ?
C59 H59C 0.9800 . ?
C60 N8 1.448(5) . ?
C60 H60A 0.9800 . ?
C60 H60B 0.9800 . ?
C60 H60C 0.9800 . ?
C61 O15 1.220(5) . ?
C61 N9 1.304(4) . ?
C61 H61 0.9500 . ?
C62 N9 1.442(5) . ?
C62 H62A 0.9800 . ?
C62 H62B 0.9800 . ?
C62 H62C 0.9800 . ?
C63 N9 1.448(4) . ?
C63 H63A 0.9800 . ?
C63 H63B 0.9800 . ?
C63 H63C 0.9800 . ?
C64 O16 1.284(8) . ?
C64 N10 1.363(7) . ?
C65 N10 1.442(5) . ?
C65 H65A 0.9800 . ?
C65 H65B 0.9800 . ?
C65 H65C 0.9800 . ?
C66 O16B 1.133(12) . ?
C66 N10 1.413(7) . ?
O2 H2A 0.8400 . ?
O3 H3 0.8400 . ?
O4 H4 0.8400 . ?
O5 H5A 0.8400 . ?
O6 H6 0.8400 . ?
O1 H1 0.8400 . ?
O7 C43B 1.248(14) . ?
C43B C44B 1.516(10) . ?
C43B H43C 0.9900 . ?
C43B H43D 0.9900 . ?
C44B H44D 0.9800 . ?
C44B H44E 0.9800 . ?
C44B H44F 0.9800 . ?
